data_7704520
loop_
_publ_author_name
'Sugamata, Koh'
'Urao, Yukiko'
'Minoura, Mao'

_publ_section_title
;
 (Thio)(silyl)carbene and (seleno)(silyl)carbene gold(i) complexes from
 the reaction of bis(methylene)-\l<sup>4</sup>-sulfane and
 bis(methylene)-\l<sup>4</sup>-selane with chloro(dimethylsulfide)gold(i).
;
_journal_issue 23
_journal_name_full 'Dalton transactions (Cambridge, England : 2003)'
_journal_page_first 7688
_journal_page_last 7691
_journal_paper_doi 10.1039/d0dt00967a
_journal_volume 49
_journal_year 2020
_chemical_formula_moiety 'C43 H45 Au2 Cl S2 Si3'
_chemical_formula_sum 'C43 H45 Au2 Cl S2 Si3'
_chemical_formula_weight 1139.56
_space_group_crystal_system triclinic
_space_group_IT_number 2
_space_group_name_Hall '-P 1'
_space_group_name_H-M_alt 'P -1'
_atom_sites_solution_hydrogens geom
_audit_creation_method SHELXL-2018/1
_audit_update_record
;
2020-02-21 deposited with the CCDC.	2020-05-27 downloaded from the CCDC.
;
_cell_angle_alpha 96.6060(10)
_cell_angle_beta 107.2010(10)
_cell_angle_gamma 93.5620(10)
_cell_formula_units_Z 2
_cell_length_a 10.55870(10)
_cell_length_b 12.72580(10)
_cell_length_c 16.3375(2)
_cell_measurement_reflns_used 44790
_cell_measurement_temperature 100(2)
_cell_measurement_theta_max 21.7630
_cell_measurement_theta_min 1.5300
_cell_volume 2072.41(4)
_computing_cell_refinement 'CrysAlisPro 1.171.40.67a (Rigaku OD, 2019)'
_computing_data_collection 'CrysAlisPro 1.171.40.67a (Rigaku OD, 2019)'
_computing_data_reduction 'CrysAlisPro 1.171.40.67a (Rigaku OD, 2019)'
_computing_molecular_graphics 'SHELXL-2018/1 (Sheldrick, 2018)'
_computing_structure_refinement 'SHELXL-2018/1 (Sheldrick, 2018)'
_computing_structure_solution 'SHELXL-2018/1 (Sheldrick, 2018)'
_diffrn_ambient_temperature 100(2)
_diffrn_measured_fraction_theta_full 0.997
_diffrn_measured_fraction_theta_max 0.997
_diffrn_measurement_device_type 'esperanto-CrysAlisPro-abstract goniometer imported esperanto images'
_diffrn_measurement_method '\w scans'
_diffrn_radiation_type synchrotron
_diffrn_radiation_wavelength 0.4118
_diffrn_reflns_av_R_equivalents 0.0419
_diffrn_reflns_av_unetI/netI 0.0259
_diffrn_reflns_Laue_measured_fraction_full 0.997
_diffrn_reflns_Laue_measured_fraction_max 0.997
_diffrn_reflns_limit_h_max 13
_diffrn_reflns_limit_h_min -13
_diffrn_reflns_limit_k_max 16
_diffrn_reflns_limit_k_min -16
_diffrn_reflns_limit_l_max 21
_diffrn_reflns_limit_l_min -21
_diffrn_reflns_number 46266
_diffrn_reflns_point_group_measured_fraction_full 0.997
_diffrn_reflns_point_group_measured_fraction_max 0.997
_diffrn_reflns_theta_full 14.305
_diffrn_reflns_theta_max 15.509
_diffrn_reflns_theta_min 1.508
_diffrn_source synchrotron
_exptl_absorpt_coefficient_mu 1.781
_exptl_absorpt_correction_T_max 1.00000
_exptl_absorpt_correction_T_min 0.62548
_exptl_absorpt_correction_type multi-scan
_exptl_absorpt_process_details
;
CrysAlisPro 1.171.40.67a (Rigaku Oxford Diffraction, 2019)
Empirical absorption correction using spherical harmonics,
 implemented in SCALE3 ABSPACK scaling algorithm.
;
_exptl_crystal_colour red
_exptl_crystal_density_diffrn 1.826
_exptl_crystal_description prism
_exptl_crystal_F_000 1104
_exptl_crystal_size_max 0.010
_exptl_crystal_size_mid 0.010
_exptl_crystal_size_min 0.010
_refine_diff_density_max 2.702
_refine_diff_density_min -1.143
_refine_diff_density_rms 0.120
_refine_ls_extinction_method none
_refine_ls_goodness_of_fit_ref 1.068
_refine_ls_hydrogen_treatment constr
_refine_ls_matrix_type full
_refine_ls_number_parameters 465
_refine_ls_number_reflns 9492
_refine_ls_number_restraints 0
_refine_ls_restrained_S_all 1.068
_refine_ls_R_factor_all 0.0215
_refine_ls_R_factor_gt 0.0208
_refine_ls_shift/su_max 0.006
_refine_ls_shift/su_mean 0.000
_refine_ls_structure_factor_coef Fsqd
_refine_ls_weighting_details 'w=1/[\s^2^(Fo^2^)+(0.0244P)^2^+4.1721P] where P=(Fo^2^+2Fc^2^)/3'
_refine_ls_weighting_scheme calc
_refine_ls_wR_factor_gt 0.0558
_refine_ls_wR_factor_ref 0.0562
_reflns_Friedel_coverage 0.000
_reflns_number_gt 9099
_reflns_number_total 9492
_reflns_threshold_expression 'I > 2\s(I)'
_cod_data_source_file d0dt00967a3.cif
_cod_data_source_block CSCAu_
_cod_depositor_comments 'Adding full bibliography for 7704520--7704521.cif.'
_cod_database_code 7704520
_shelx_shelxl_version_number 2018/1
_shelx_space_group_comment
;
The symmetry employed for this shelxl refinement is uniquely defined
by the following loop, which should always be used as a source of
symmetry information in preference to the above space-group names.
They are only intended as comments.
;
_shelx_estimated_absorpt_t_min 0.982
_shelx_estimated_absorpt_t_max 0.982

loop_
_space_group_symop_operation_xyz
'x, y, z'
'-x, -y, -z'

loop_
_atom_site_label
_atom_site_type_symbol
_atom_site_fract_x
_atom_site_fract_y
_atom_site_fract_z
_atom_site_U_iso_or_equiv
_atom_site_adp_type
_atom_site_occupancy
_atom_site_site_symmetry_order
_atom_site_calc_flag
_atom_site_refinement_flags_posn
_atom_site_refinement_flags_adp
_atom_site_refinement_flags_occupancy
_atom_site_disorder_assembly
_atom_site_disorder_group
C1 C 0.8752(3) 0.1132(2) 0.21953(17) 0.0138(5) Uani 1 1 d . . . . .
C2 C 0.6894(3) 0.2482(2) 0.25989(16) 0.0123(5) Uani 1 1 d . . . . .
S1 S 0.82512(6) 0.17151(5) 0.29661(4) 0.01249(12) Uani 1 1 d . . . . .
Si1 Si 1.03399(7) 0.04723(6) 0.25814(5) 0.01199(13) Uani 1 1 d . . . . .
C3 C 1.1138(3) 0.0941(2) 0.37617(18) 0.0150(5) Uani 1 1 d . . . . .
C4 C 1.1673(3) 0.2004(2) 0.40232(19) 0.0192(5) Uani 1 1 d . . . . .
H1 H 1.159376 0.247048 0.360075 0.023 Uiso 1 1 calc R U . . .
C5 C 1.2320(3) 0.2390(3) 0.4890(2) 0.0260(6) Uani 1 1 d . . . . .
H2 H 1.267931 0.311346 0.505576 0.031 Uiso 1 1 calc R U . . .
C6 C 1.2435(3) 0.1713(3) 0.5509(2) 0.0277(7) Uani 1 1 d . . . . .
H3 H 1.288394 0.196969 0.610005 0.033 Uiso 1 1 calc R U . . .
C7 C 1.1899(3) 0.0668(3) 0.5267(2) 0.0262(6) Uani 1 1 d . . . . .
H4 H 1.197567 0.020720 0.569354 0.031 Uiso 1 1 calc R U . . .
C8 C 1.1248(3) 0.0282(2) 0.44014(19) 0.0202(6) Uani 1 1 d . . . . .
H5 H 1.087322 -0.043751 0.424388 0.024 Uiso 1 1 calc R U . . .
C9 C 0.9866(3) -0.0994(2) 0.23524(17) 0.0144(5) Uani 1 1 d . . . . .
C10 C 0.8817(3) -0.1465(2) 0.25886(19) 0.0187(5) Uani 1 1 d . . . . .
H6 H 0.833196 -0.102974 0.287363 0.022 Uiso 1 1 calc R U . . .
C11 C 0.8473(3) -0.2556(3) 0.2413(2) 0.0251(6) Uani 1 1 d . . . . .
H7 H 0.776491 -0.286231 0.258470 0.030 Uiso 1 1 calc R U . . .
C12 C 0.9160(3) -0.3198(2) 0.1990(2) 0.0265(7) Uani 1 1 d . . . . .
H8 H 0.891787 -0.394348 0.186462 0.032 Uiso 1 1 calc R U . . .
C13 C 1.0197(3) -0.2751(2) 0.1751(2) 0.0252(6) Uani 1 1 d . . . . .
H9 H 1.067325 -0.319339 0.146425 0.030 Uiso 1 1 calc R U . . .
C14 C 1.0552(3) -0.1655(2) 0.19268(18) 0.0186(5) Uani 1 1 d . . . . .
H10 H 1.126523 -0.135616 0.175620 0.022 Uiso 1 1 calc R U . . .
Au1 Au 0.79955(2) 0.10966(2) 0.09329(2) 0.01586(4) Uani 1 1 d . . . . .
Cl1 Cl 0.72403(8) 0.10123(7) -0.05408(5) 0.03001(17) Uani 1 1 d . . . . .
S2 S 0.41772(7) 0.14513(6) -0.00322(5) 0.01957(14) Uani 1 1 d . . . . .
Au2 Au 0.56616(2) 0.19699(2) 0.13370(2) 0.01353(4) Uani 1 1 d . . . . .
C15 C 1.1419(3) 0.0895(2) 0.19418(19) 0.0190(5) Uani 1 1 d . . . . .
H11 H 1.230028 0.064725 0.216481 0.028 Uiso 1 1 calc R U . . .
H12 H 1.150962 0.167235 0.198881 0.028 Uiso 1 1 calc R U . . .
H13 H 1.101723 0.058839 0.133355 0.028 Uiso 1 1 calc R U . . .
C16 C 0.2577(3) 0.1754(3) 0.0068(2) 0.0270(7) Uani 1 1 d . . . . .
H14 H 0.265155 0.248502 0.035575 0.040 Uiso 1 1 calc R U . . .
H15 H 0.228734 0.126115 0.041167 0.040 Uiso 1 1 calc R U . . .
H16 H 0.192220 0.168061 -0.050852 0.040 Uiso 1 1 calc R U . . .
C17 C 0.4470(3) 0.2509(3) -0.0626(2) 0.0275(7) Uani 1 1 d . . . . .
H17 H 0.386764 0.236479 -0.122053 0.041 Uiso 1 1 calc R U . . .
H18 H 0.539578 0.254801 -0.063558 0.041 Uiso 1 1 calc R U . . .
H19 H 0.430641 0.318670 -0.034428 0.041 Uiso 1 1 calc R U . . .
Si2 Si 0.57551(7) 0.23502(6) 0.32962(5) 0.01155(13) Uani 1 1 d . . . . .
C18 C 0.6583(3) 0.2919(2) 0.44654(17) 0.0148(5) Uani 1 1 d . . . . .
C19 C 0.6260(3) 0.3865(2) 0.48389(19) 0.0208(6) Uani 1 1 d . . . . .
H20 H 0.558941 0.423466 0.449715 0.025 Uiso 1 1 calc R U . . .
C20 C 0.6895(3) 0.4281(3) 0.5698(2) 0.0245(6) Uani 1 1 d . . . . .
H21 H 0.666446 0.493277 0.593398 0.029 Uiso 1 1 calc R U . . .
C21 C 0.7861(3) 0.3751(2) 0.62110(19) 0.0226(6) Uani 1 1 d . . . . .
H22 H 0.828275 0.402984 0.680161 0.027 Uiso 1 1 calc R U . . .
C22 C 0.8212(3) 0.2813(2) 0.58608(19) 0.0225(6) Uani 1 1 d . . . . .
H23 H 0.888533 0.244977 0.620700 0.027 Uiso 1 1 calc R U . . .
C23 C 0.7571(3) 0.2403(2) 0.49961(18) 0.0187(5) Uani 1 1 d . . . . .
H24 H 0.781255 0.175550 0.476186 0.022 Uiso 1 1 calc R U . . .
C24 C 0.5231(3) 0.0908(2) 0.32804(17) 0.0138(5) Uani 1 1 d . . . . .
C25 C 0.5286(3) 0.0081(2) 0.26527(18) 0.0165(5) Uani 1 1 d . . . . .
H25 H 0.569269 0.022573 0.222556 0.020 Uiso 1 1 calc R U . . .
C26 C 0.4756(3) -0.0949(2) 0.26430(19) 0.0203(6) Uani 1 1 d . . . . .
H26 H 0.481076 -0.150162 0.221498 0.024 Uiso 1 1 calc R U . . .
C27 C 0.4150(3) -0.1172(2) 0.3255(2) 0.0199(6) Uani 1 1 d . . . . .
H27 H 0.377055 -0.187333 0.323883 0.024 Uiso 1 1 calc R U . . .
C28 C 0.4095(3) -0.0373(2) 0.38896(19) 0.0187(5) Uani 1 1 d . . . . .
H28 H 0.368785 -0.052673 0.431491 0.022 Uiso 1 1 calc R U . . .
C29 C 0.4636(3) 0.0651(2) 0.39028(18) 0.0160(5) Uani 1 1 d . . . . .
H29 H 0.460186 0.119357 0.434473 0.019 Uiso 1 1 calc R U . . .
Si3 Si 0.77016(7) 0.38707(6) 0.26455(5) 0.01339(14) Uani 1 1 d . . . . .
C30 C 0.4226(3) 0.3030(2) 0.28934(18) 0.0158(5) Uani 1 1 d . . . . .
H30 H 0.375840 0.273183 0.229082 0.024 Uiso 1 1 calc R U . . .
H31 H 0.447448 0.379253 0.292771 0.024 Uiso 1 1 calc R U . . .
H32 H 0.364016 0.292411 0.324974 0.024 Uiso 1 1 calc R U . . .
C31 C 0.6329(3) 0.4776(2) 0.2375(2) 0.0171(5) Uani 1 1 d . . . . .
C32 C 0.5353(3) 0.4675(2) 0.1567(2) 0.0224(6) Uani 1 1 d . . . . .
H33 H 0.541673 0.416943 0.110918 0.027 Uiso 1 1 calc R U . . .
C33 C 0.4298(3) 0.5297(3) 0.1419(2) 0.0274(7) Uani 1 1 d . . . . .
H34 H 0.365123 0.521758 0.086419 0.033 Uiso 1 1 calc R U . . .
C34 C 0.4186(3) 0.6035(3) 0.2082(3) 0.0290(7) Uani 1 1 d . . . . .
H35 H 0.345704 0.645569 0.198495 0.035 Uiso 1 1 calc R U . . .
C35 C 0.5139(3) 0.6155(2) 0.2885(2) 0.0268(7) Uani 1 1 d . . . . .
H36 H 0.506825 0.666095 0.334045 0.032 Uiso 1 1 calc R U . . .
C36 C 0.6199(3) 0.5537(2) 0.3025(2) 0.0211(6) Uani 1 1 d . . . . .
H37 H 0.685403 0.563408 0.357704 0.025 Uiso 1 1 calc R U . . .
C37 C 0.8708(3) 0.3870(2) 0.18640(19) 0.0163(5) Uani 1 1 d . . . . .
C38 C 1.0097(3) 0.3994(2) 0.2177(2) 0.0202(6) Uani 1 1 d . . . . .
H38 H 1.052246 0.406312 0.278354 0.024 Uiso 1 1 calc R U . . .
C39 C 1.0878(3) 0.4019(3) 0.1622(2) 0.0274(7) Uani 1 1 d . . . . .
H39 H 1.182244 0.409829 0.185068 0.033 Uiso 1 1 calc R U . . .
C40 C 1.0275(3) 0.3927(3) 0.0741(2) 0.0295(7) Uani 1 1 d . . . . .
H40 H 1.080166 0.395445 0.036109 0.035 Uiso 1 1 calc R U . . .
C41 C 0.8904(3) 0.3797(3) 0.0415(2) 0.0291(7) Uani 1 1 d . . . . .
H41 H 0.848419 0.372769 -0.019222 0.035 Uiso 1 1 calc R U . . .
C42 C 0.8134(3) 0.3766(3) 0.0972(2) 0.0224(6) Uani 1 1 d . . . . .
H42 H 0.719048 0.367139 0.073667 0.027 Uiso 1 1 calc R U . . .
C43 C 0.8871(3) 0.4388(2) 0.3740(2) 0.0223(6) Uani 1 1 d . . . . .
H43 H 0.932516 0.507613 0.372184 0.033 Uiso 1 1 calc R U . . .
H44 H 0.953137 0.388357 0.391517 0.033 Uiso 1 1 calc R U . . .
H45 H 0.836975 0.447551 0.415710 0.033 Uiso 1 1 calc R U . . .

loop_
_atom_site_aniso_label
_atom_site_aniso_U_11
_atom_site_aniso_U_22
_atom_site_aniso_U_33
_atom_site_aniso_U_23
_atom_site_aniso_U_13
_atom_site_aniso_U_12
C1 0.0146(12) 0.0138(12) 0.0145(12) 0.0027(10) 0.0062(10) 0.0026(9)
C2 0.0118(11) 0.0154(12) 0.0106(11) 0.0025(9) 0.0036(9) 0.0052(9)
S1 0.0122(3) 0.0151(3) 0.0114(3) 0.0026(2) 0.0047(2) 0.0046(2)
Si1 0.0113(3) 0.0127(3) 0.0129(3) 0.0014(3) 0.0051(3) 0.0026(3)
C3 0.0121(12) 0.0177(13) 0.0162(12) 0.0007(10) 0.0057(10) 0.0044(9)
C4 0.0192(13) 0.0204(14) 0.0183(13) 0.0014(11) 0.0070(11) 0.0005(10)
C5 0.0245(15) 0.0260(16) 0.0251(15) -0.0058(12) 0.0087(12) -0.0048(12)
C6 0.0256(16) 0.0373(18) 0.0155(13) -0.0049(12) 0.0024(12) 0.0021(13)
C7 0.0328(17) 0.0296(16) 0.0159(14) 0.0037(12) 0.0056(12) 0.0098(13)
C8 0.0230(14) 0.0201(14) 0.0170(13) 0.0010(11) 0.0056(11) 0.0056(11)
C9 0.0159(12) 0.0134(12) 0.0132(12) 0.0021(9) 0.0033(10) 0.0023(9)
C10 0.0190(13) 0.0197(14) 0.0191(13) 0.0033(11) 0.0082(11) 0.0022(10)
C11 0.0239(15) 0.0234(15) 0.0259(15) 0.0069(12) 0.0044(12) -0.0043(12)
C12 0.0355(17) 0.0129(13) 0.0239(15) 0.0023(11) -0.0014(13) -0.0003(12)
C13 0.0347(17) 0.0191(14) 0.0195(14) -0.0014(11) 0.0048(12) 0.0107(12)
C14 0.0212(14) 0.0177(13) 0.0173(13) 0.0015(10) 0.0063(11) 0.0053(10)
Au1 0.01658(6) 0.02097(6) 0.01132(6) 0.00161(4) 0.00548(4) 0.00689(4)
Cl1 0.0329(4) 0.0467(5) 0.0123(3) 0.0033(3) 0.0078(3) 0.0149(4)
S2 0.0184(3) 0.0240(3) 0.0143(3) -0.0002(3) 0.0031(3) 0.0022(3)
Au2 0.01294(6) 0.01598(6) 0.01186(5) 0.00228(4) 0.00375(4) 0.00239(4)
C15 0.0152(13) 0.0225(14) 0.0212(14) 0.0023(11) 0.0091(11) 0.0007(10)
C16 0.0155(14) 0.0400(19) 0.0233(15) 0.0032(13) 0.0029(12) 0.0035(12)
C17 0.0283(16) 0.0388(18) 0.0153(13) 0.0114(13) 0.0043(12) 0.0012(13)
Si2 0.0113(3) 0.0126(3) 0.0120(3) 0.0021(3) 0.0050(3) 0.0026(2)
C18 0.0161(12) 0.0165(12) 0.0134(12) 0.0017(10) 0.0076(10) 0.0002(10)
C19 0.0213(14) 0.0227(14) 0.0191(13) 0.0008(11) 0.0071(11) 0.0070(11)
C20 0.0278(16) 0.0239(15) 0.0211(14) -0.0053(12) 0.0090(12) 0.0049(12)
C21 0.0267(15) 0.0247(15) 0.0134(13) -0.0022(11) 0.0045(11) -0.0025(12)
C22 0.0238(15) 0.0228(15) 0.0165(13) 0.0030(11) -0.0003(11) 0.0021(11)
C23 0.0226(14) 0.0179(13) 0.0149(12) 0.0020(10) 0.0042(11) 0.0046(11)
C24 0.0113(11) 0.0159(12) 0.0139(12) 0.0029(10) 0.0027(9) 0.0038(9)
C25 0.0186(13) 0.0176(13) 0.0141(12) 0.0031(10) 0.0061(10) 0.0021(10)
C26 0.0238(14) 0.0160(13) 0.0196(13) -0.0012(11) 0.0055(11) 0.0034(11)
C27 0.0172(13) 0.0151(13) 0.0269(15) 0.0062(11) 0.0048(11) 0.0013(10)
C28 0.0160(13) 0.0212(14) 0.0225(14) 0.0081(11) 0.0092(11) 0.0040(10)
C29 0.0165(12) 0.0161(13) 0.0180(13) 0.0030(10) 0.0081(10) 0.0052(10)
Si3 0.0141(3) 0.0128(3) 0.0143(3) 0.0008(3) 0.0065(3) 0.0007(3)
C30 0.0135(12) 0.0176(13) 0.0182(13) 0.0043(10) 0.0066(10) 0.0044(10)
C31 0.0186(13) 0.0131(12) 0.0243(14) 0.0047(11) 0.0127(11) 0.0028(10)
C32 0.0270(15) 0.0192(14) 0.0247(15) 0.0058(11) 0.0110(12) 0.0087(11)
C33 0.0244(15) 0.0248(15) 0.0335(17) 0.0096(13) 0.0065(13) 0.0078(12)
C34 0.0256(16) 0.0178(14) 0.050(2) 0.0082(14) 0.0194(15) 0.0091(12)
C35 0.0260(16) 0.0158(14) 0.0427(19) -0.0024(13) 0.0193(14) 0.0022(11)
C36 0.0222(14) 0.0147(13) 0.0282(15) -0.0010(11) 0.0127(12) -0.0010(10)
C37 0.0180(13) 0.0115(12) 0.0223(14) 0.0035(10) 0.0101(11) 0.0022(10)
C38 0.0198(14) 0.0194(14) 0.0242(14) 0.0064(11) 0.0098(12) 0.0037(11)
C39 0.0199(15) 0.0300(17) 0.0402(19) 0.0122(14) 0.0175(14) 0.0071(12)
C40 0.0319(17) 0.0316(17) 0.0372(18) 0.0125(14) 0.0251(15) 0.0084(13)
C41 0.0312(17) 0.0386(19) 0.0236(15) 0.0082(14) 0.0159(13) 0.0051(14)
C42 0.0200(14) 0.0280(15) 0.0221(14) 0.0039(12) 0.0105(12) 0.0026(11)
C43 0.0205(14) 0.0228(15) 0.0215(14) -0.0028(11) 0.0063(11) -0.0029(11)

loop_
_atom_type_symbol
_atom_type_description
_atom_type_scat_dispersion_real
_atom_type_scat_dispersion_imag
_atom_type_scat_source
C C -0.0001 0.0005 'International Tables Vol C Tables 4.2.6.8 and 6.1.1.4'
H H 0.0000 0.0000 'International Tables Vol C Tables 4.2.6.8 and 6.1.1.4'
Au Au -0.4757 3.6066 'International Tables Vol C Tables 4.2.6.8 and 6.1.1.4'
Cl Cl 0.0550 0.0526 'International Tables Vol C Tables 4.2.6.8 and 6.1.1.4'
S S 0.0441 0.0406 'International Tables Vol C Tables 4.2.6.8 and 6.1.1.4'
Si Si 0.0266 0.0227 'International Tables Vol C Tables 4.2.6.8 and 6.1.1.4'

loop_
_geom_angle_atom_site_label_1
_geom_angle_atom_site_label_2
_geom_angle_atom_site_label_3
_geom_angle
_geom_angle_site_symmetry_1
_geom_angle_site_symmetry_3
_geom_angle_publ_flag
S1 C1 Si1 114.53(15) . . ?
S1 C1 Au1 128.91(15) . . ?
Si1 C1 Au1 116.45(13) . . ?
S1 C2 Si2 108.38(13) . . ?
S1 C2 Si3 104.77(13) . . ?
Si2 C2 Si3 116.09(13) . . ?
S1 C2 Au2 114.97(13) . . ?
Si2 C2 Au2 104.38(12) . . ?
Si3 C2 Au2 108.62(12) . . ?
C1 S1 C2 113.94(13) . . ?
C15 Si1 C9 111.41(13) . . ?
C15 Si1 C3 111.00(13) . . ?
C9 Si1 C3 112.24(12) . . ?
C15 Si1 C1 106.01(13) . . ?
C9 Si1 C1 107.09(12) . . ?
C3 Si1 C1 108.79(12) . . ?
C8 C3 C4 117.8(3) . . ?
C8 C3 Si1 123.5(2) . . ?
C4 C3 Si1 118.7(2) . . ?
C5 C4 C3 121.3(3) . . ?
C6 C5 C4 119.5(3) . . ?
C7 C6 C5 120.1(3) . . ?
C6 C7 C8 120.4(3) . . ?
C7 C8 C3 120.8(3) . . ?
C14 C9 C10 118.0(3) . . ?
C14 C9 Si1 120.3(2) . . ?
C10 C9 Si1 121.7(2) . . ?
C11 C10 C9 121.1(3) . . ?
C12 C11 C10 120.1(3) . . ?
C13 C12 C11 119.8(3) . . ?
C12 C13 C14 120.5(3) . . ?
C13 C14 C9 120.5(3) . . ?
C1 Au1 Cl1 176.29(8) . . ?
C1 Au1 Au2 85.38(8) . . ?
Cl1 Au1 Au2 98.33(2) . . ?
C16 S2 C17 99.01(16) . . ?
C16 S2 Au2 104.77(11) . . ?
C17 S2 Au2 103.38(11) . . ?
C2 Au2 S2 176.05(7) . . ?
C2 Au2 Au1 88.36(7) . . ?
S2 Au2 Au1 95.588(18) . . ?
C30 Si2 C24 108.14(12) . . ?
C30 Si2 C18 107.75(12) . . ?
C24 Si2 C18 106.60(12) . . ?
C30 Si2 C2 111.23(12) . . ?
C24 Si2 C2 109.97(12) . . ?
C18 Si2 C2 112.93(12) . . ?
C19 C18 C23 117.0(3) . . ?
C19 C18 Si2 122.4(2) . . ?
C23 C18 Si2 120.6(2) . . ?
C20 C19 C18 121.6(3) . . ?
C21 C20 C19 120.2(3) . . ?
C20 C21 C22 119.7(3) . . ?
C21 C22 C23 119.6(3) . . ?
C22 C23 C18 121.8(3) . . ?
C25 C24 C29 117.3(2) . . ?
C25 C24 Si2 125.1(2) . . ?
C29 C24 Si2 117.4(2) . . ?
C26 C25 C24 121.2(3) . . ?
C27 C26 C25 120.1(3) . . ?
C26 C27 C28 120.0(3) . . ?
C27 C28 C29 119.7(3) . . ?
C28 C29 C24 121.7(3) . . ?
C43 Si3 C37 106.74(13) . . ?
C43 Si3 C31 108.66(14) . . ?
C37 Si3 C31 111.26(13) . . ?
C43 Si3 C2 112.14(13) . . ?
C37 Si3 C2 110.39(12) . . ?
C31 Si3 C2 107.68(12) . . ?
C36 C31 C32 117.1(3) . . ?
C36 C31 Si3 119.2(2) . . ?
C32 C31 Si3 123.5(2) . . ?
C33 C32 C31 121.6(3) . . ?
C32 C33 C34 120.0(3) . . ?
C35 C34 C33 119.7(3) . . ?
C34 C35 C36 120.0(3) . . ?
C35 C36 C31 121.7(3) . . ?
C42 C37 C38 117.0(3) . . ?
C42 C37 Si3 123.2(2) . . ?
C38 C37 Si3 119.9(2) . . ?
C37 C38 C39 121.7(3) . . ?
C40 C39 C38 119.8(3) . . ?
C41 C40 C39 119.6(3) . . ?
C40 C41 C42 120.1(3) . . ?
C41 C42 C37 121.7(3) . . ?

loop_
_geom_bond_atom_site_label_1
_geom_bond_atom_site_label_2
_geom_bond_distance
_geom_bond_site_symmetry_2
_geom_bond_publ_flag
C1 S1 1.626(3) . ?
C1 Si1 1.893(3) . ?
C1 Au1 1.973(3) . ?
C2 S1 1.779(3) . ?
C2 Si2 1.898(3) . ?
C2 Si3 1.898(3) . ?
C2 Au2 2.090(3) . ?
Si1 C15 1.854(3) . ?
Si1 C9 1.867(3) . ?
Si1 C3 1.870(3) . ?
C3 C8 1.396(4) . ?
C3 C4 1.400(4) . ?
C4 C5 1.393(4) . ?
C5 C6 1.386(5) . ?
C6 C7 1.378(5) . ?
C7 C8 1.391(4) . ?
C9 C14 1.398(4) . ?
C9 C10 1.399(4) . ?
C10 C11 1.388(4) . ?
C11 C12 1.382(5) . ?
C12 C13 1.379(5) . ?
C13 C14 1.396(4) . ?
Au1 Cl1 2.2889(7) . ?
Au1 Au2 2.97948(14) . ?
S2 C16 1.806(3) . ?
S2 C17 1.810(3) . ?
S2 Au2 2.3138(7) . ?
Si2 C30 1.861(3) . ?
Si2 C24 1.879(3) . ?
Si2 C18 1.885(3) . ?
C18 C19 1.394(4) . ?
C18 C23 1.397(4) . ?
C19 C20 1.389(4) . ?
C20 C21 1.381(5) . ?
C21 C22 1.383(4) . ?
C22 C23 1.395(4) . ?
C24 C25 1.399(4) . ?
C24 C29 1.402(4) . ?
C25 C26 1.389(4) . ?
C26 C27 1.382(4) . ?
C27 C28 1.383(4) . ?
C28 C29 1.386(4) . ?
Si3 C43 1.864(3) . ?
Si3 C37 1.887(3) . ?
Si3 C31 1.889(3) . ?
C31 C36 1.397(4) . ?
C31 C32 1.400(4) . ?
C32 C33 1.386(4) . ?
C33 C34 1.388(5) . ?
C34 C35 1.382(5) . ?
C35 C36 1.387(4) . ?
C37 C42 1.390(4) . ?
C37 C38 1.395(4) . ?
C38 C39 1.396(4) . ?
C39 C40 1.378(5) . ?
C40 C41 1.379(5) . ?
C41 C42 1.390(4) . ?

loop_
_geom_torsion_atom_site_label_1
_geom_torsion_atom_site_label_2
_geom_torsion_atom_site_label_3
_geom_torsion_atom_site_label_4
_geom_torsion
_geom_torsion_site_symmetry_1
_geom_torsion_site_symmetry_2
_geom_torsion_site_symmetry_3
_geom_torsion_site_symmetry_4
_geom_torsion_publ_flag
Si1 C1 S1 C2 171.91(14) . . . . ?
Au1 C1 S1 C2 -4.1(2) . . . . ?
Si2 C2 S1 C1 143.63(14) . . . . ?
Si3 C2 S1 C1 -91.84(15) . . . . ?
Au2 C2 S1 C1 27.30(18) . . . . ?
S1 C1 Si1 C15 -132.66(16) . . . . ?
Au1 C1 Si1 C15 43.87(17) . . . . ?
S1 C1 Si1 C9 108.29(16) . . . . ?
Au1 C1 Si1 C9 -75.18(16) . . . . ?
S1 C1 Si1 C3 -13.24(19) . . . . ?
Au1 C1 Si1 C3 163.29(13) . . . . ?
C15 Si1 C3 C8 -131.1(2) . . . . ?
C9 Si1 C3 C8 -5.7(3) . . . . ?
C1 Si1 C3 C8 112.6(2) . . . . ?
C15 Si1 C3 C4 48.0(3) . . . . ?
C9 Si1 C3 C4 173.4(2) . . . . ?
C1 Si1 C3 C4 -68.3(2) . . . . ?
C8 C3 C4 C5 1.3(4) . . . . ?
Si1 C3 C4 C5 -177.8(2) . . . . ?
C3 C4 C5 C6 -0.2(5) . . . . ?
C4 C5 C6 C7 -0.7(5) . . . . ?
C5 C6 C7 C8 0.4(5) . . . . ?
C6 C7 C8 C3 0.8(5) . . . . ?
C4 C3 C8 C7 -1.6(4) . . . . ?
Si1 C3 C8 C7 177.5(2) . . . . ?
C15 Si1 C9 C14 15.0(3) . . . . ?
C3 Si1 C9 C14 -110.2(2) . . . . ?
C1 Si1 C9 C14 130.5(2) . . . . ?
C15 Si1 C9 C10 -164.3(2) . . . . ?
C3 Si1 C9 C10 70.5(3) . . . . ?
C1 Si1 C9 C10 -48.8(3) . . . . ?
C14 C9 C10 C11 0.6(4) . . . . ?
Si1 C9 C10 C11 179.9(2) . . . . ?
C9 C10 C11 C12 -0.7(5) . . . . ?
C10 C11 C12 C13 0.7(5) . . . . ?
C11 C12 C13 C14 -0.5(5) . . . . ?
C12 C13 C14 C9 0.3(5) . . . . ?
C10 C9 C14 C13 -0.4(4) . . . . ?
Si1 C9 C14 C13 -179.7(2) . . . . ?
S1 C2 Si2 C30 -174.88(13) . . . . ?
Si3 C2 Si2 C30 67.62(17) . . . . ?
Au2 C2 Si2 C30 -51.89(15) . . . . ?
S1 C2 Si2 C24 -55.11(16) . . . . ?
Si3 C2 Si2 C24 -172.61(13) . . . . ?
Au2 C2 Si2 C24 67.88(14) . . . . ?
S1 C2 Si2 C18 63.81(17) . . . . ?
Si3 C2 Si2 C18 -53.69(18) . . . . ?
Au2 C2 Si2 C18 -173.20(11) . . . . ?
C30 Si2 C18 C19 -15.6(3) . . . . ?
C24 Si2 C18 C19 -131.5(2) . . . . ?
C2 Si2 C18 C19 107.6(2) . . . . ?
C30 Si2 C18 C23 165.1(2) . . . . ?
C24 Si2 C18 C23 49.2(2) . . . . ?
C2 Si2 C18 C23 -71.7(3) . . . . ?
C23 C18 C19 C20 0.3(4) . . . . ?
Si2 C18 C19 C20 -179.0(2) . . . . ?
C18 C19 C20 C21 -0.9(5) . . . . ?
C19 C20 C21 C22 1.2(5) . . . . ?
C20 C21 C22 C23 -1.0(5) . . . . ?
C21 C22 C23 C18 0.5(5) . . . . ?
C19 C18 C23 C22 -0.1(4) . . . . ?
Si2 C18 C23 C22 179.2(2) . . . . ?
C30 Si2 C24 C25 102.2(2) . . . . ?
C18 Si2 C24 C25 -142.2(2) . . . . ?
C2 Si2 C24 C25 -19.4(3) . . . . ?
C30 Si2 C24 C29 -72.1(2) . . . . ?
C18 Si2 C24 C29 43.5(2) . . . . ?
C2 Si2 C24 C29 166.3(2) . . . . ?
C29 C24 C25 C26 0.8(4) . . . . ?
Si2 C24 C25 C26 -173.6(2) . . . . ?
C24 C25 C26 C27 0.6(4) . . . . ?
C25 C26 C27 C28 -1.4(4) . . . . ?
C26 C27 C28 C29 0.8(4) . . . . ?
C27 C28 C29 C24 0.6(4) . . . . ?
C25 C24 C29 C28 -1.4(4) . . . . ?
Si2 C24 C29 C28 173.4(2) . . . . ?
S1 C2 Si3 C43 -54.79(17) . . . . ?
Si2 C2 Si3 C43 64.69(18) . . . . ?
Au2 C2 Si3 C43 -178.12(12) . . . . ?
S1 C2 Si3 C37 64.09(16) . . . . ?
Si2 C2 Si3 C37 -176.42(14) . . . . ?
Au2 C2 Si3 C37 -59.24(15) . . . . ?
S1 C2 Si3 C31 -174.28(13) . . . . ?
Si2 C2 Si3 C31 -54.79(17) . . . . ?
Au2 C2 Si3 C31 62.39(15) . . . . ?
C43 Si3 C31 C36 -11.5(3) . . . . ?
C37 Si3 C31 C36 -128.8(2) . . . . ?
C2 Si3 C31 C36 110.1(2) . . . . ?
C43 Si3 C31 C32 173.7(2) . . . . ?
C37 Si3 C31 C32 56.4(3) . . . . ?
C2 Si3 C31 C32 -64.6(3) . . . . ?
C36 C31 C32 C33 -0.6(4) . . . . ?
Si3 C31 C32 C33 174.3(2) . . . . ?
C31 C32 C33 C34 -0.4(5) . . . . ?
C32 C33 C34 C35 0.8(5) . . . . ?
C33 C34 C35 C36 -0.2(5) . . . . ?
C34 C35 C36 C31 -0.8(5) . . . . ?
C32 C31 C36 C35 1.2(4) . . . . ?
Si3 C31 C36 C35 -173.9(2) . . . . ?
C43 Si3 C37 C42 -165.1(2) . . . . ?
C31 Si3 C37 C42 -46.7(3) . . . . ?
C2 Si3 C37 C42 72.8(3) . . . . ?
C43 Si3 C37 C38 13.9(3) . . . . ?
C31 Si3 C37 C38 132.3(2) . . . . ?
C2 Si3 C37 C38 -108.2(2) . . . . ?
C42 C37 C38 C39 0.3(4) . . . . ?
Si3 C37 C38 C39 -178.7(2) . . . . ?
C37 C38 C39 C40 0.5(5) . . . . ?
C38 C39 C40 C41 -0.9(5) . . . . ?
C39 C40 C41 C42 0.5(5) . . . . ?
C40 C41 C42 C37 0.4(5) . . . . ?
C38 C37 C42 C41 -0.8(4) . . . . ?
Si3 C37 C42 C41 178.3(3) . . . . ?
